data_7006243
loop_
_publ_author_name
'Huang, Chi-An'
'Chen, Chi-Tien'

_publ_section_title
;
 Lithium complexes supported by amine bis-phenolate ligands as
 efficient catalysts for ring-opening polymerization of L-lactide.
;
_journal_issue 47
_journal_name_full 'Dalton transactions (Cambridge, England : 2003)'
_journal_page_first 5561
_journal_page_last 5566
_journal_paper_doi 10.1039/b711100b
_journal_year 2007
_chemical_formula_sum 'C68 H108 Li4 N4 O4'
_chemical_formula_weight 1073.34
_chemical_name_systematic
;
?
;
_space_group_IT_number 14
_symmetry_cell_setting monoclinic
_symmetry_space_group_name_Hall '-P 2yn'
_symmetry_space_group_name_H-M 'P 1 21/n 1'
_atom_sites_solution_hydrogens geom
_atom_sites_solution_primary direct
_atom_sites_solution_secondary difmap
_audit_creation_method SHELXL-97
_cell_angle_alpha 90.00
_cell_angle_beta 95.376(2)
_cell_angle_gamma 90.00
_cell_formula_units_Z 4
_cell_length_a 10.9896(7)
_cell_length_b 32.351(2)
_cell_length_c 19.9026(14)
_cell_measurement_reflns_used 4953
_cell_measurement_temperature 293(2)
_cell_measurement_theta_max 21.309
_cell_measurement_theta_min 2.247
_cell_volume 7044.7(8)
_computing_cell_refinement 'Bruker SMART'
_computing_data_collection 'Bruker SMART'
_computing_data_reduction 'Bruker SHELXTL'
_computing_molecular_graphics 'Bruker SHELXTL'
_computing_publication_material 'Bruker SHELXTL'
_computing_structure_refinement 'SHELXL-97 (Sheldrick, 1997)'
_computing_structure_solution 'SHELXS-97 (Sheldrick, 1990)'
_diffrn_ambient_temperature 293(2)
_diffrn_measured_fraction_theta_full 0.996
_diffrn_measured_fraction_theta_max 0.996
_diffrn_measurement_device_type 'CCD area detector'
_diffrn_measurement_method 'phi and omega scans'
_diffrn_radiation_monochromator graphite
_diffrn_radiation_source 'fine-focus sealed tube'
_diffrn_radiation_type MoK\a
_diffrn_radiation_wavelength 0.71073
_diffrn_reflns_av_R_equivalents 0.0780
_diffrn_reflns_av_sigmaI/netI 0.1032
_diffrn_reflns_limit_h_max 13
_diffrn_reflns_limit_h_min -13
_diffrn_reflns_limit_k_max 39
_diffrn_reflns_limit_k_min -39
_diffrn_reflns_limit_l_max 24
_diffrn_reflns_limit_l_min -18
_diffrn_reflns_number 40121
_diffrn_reflns_theta_full 26.01
_diffrn_reflns_theta_max 26.01
_diffrn_reflns_theta_min 1.96
_exptl_absorpt_coefficient_mu 0.061
_exptl_absorpt_correction_T_max 1.000
_exptl_absorpt_correction_T_min 0.412
_exptl_absorpt_correction_type SADABS
_exptl_crystal_colour colorless
_exptl_crystal_density_diffrn 1.012
_exptl_crystal_density_method 'not measured'
_exptl_crystal_description parallelpiped
_exptl_crystal_F_000 2352
_exptl_crystal_size_max 0.18
_exptl_crystal_size_mid 0.10
_exptl_crystal_size_min 0.10
_refine_diff_density_max 0.484
_refine_diff_density_min -0.294
_refine_diff_density_rms 0.042
_refine_ls_extinction_method none
_refine_ls_goodness_of_fit_ref 0.916
_refine_ls_hydrogen_treatment mixed
_refine_ls_matrix_type full
_refine_ls_number_parameters 721
_refine_ls_number_reflns 13822
_refine_ls_number_restraints 0
_refine_ls_restrained_S_all 0.916
_refine_ls_R_factor_all 0.1639
_refine_ls_R_factor_gt 0.0649
_refine_ls_shift/su_max 0.000
_refine_ls_shift/su_mean 0.000
_refine_ls_structure_factor_coef Fsqd
_refine_ls_weighting_details 'calc w=1/[\s^2^(Fo^2^)+(0.1000P)^2^+0.0000P] where P=(Fo^2^+2Fc^2^)/3'
_refine_ls_weighting_scheme calc
_refine_ls_wR_factor_gt 0.1635
_refine_ls_wR_factor_ref 0.2059
_reflns_number_gt 5672
_reflns_number_total 13822
_reflns_threshold_expression >2sigma(I)
_cod_data_source_file b711100b.txt
_cod_data_source_block compound_1
_cod_depositor_comments
;
The following automatic conversions were performed:
'_symmetry_cell_setting' value 'Monoclinic' changed to 'monoclinic'
according to '/home/saulius/struct/CIF-dictionaries/cif_core.dic'
dictionary named 'cif_core.dic' version 2.4.1 from 2010-06-29.

Automatic conversion script
Id: cif_fix_enum 1527 2010-12-29 10:47:43Z saulius 
;
_cod_original_cell_volume 7044.8(8)
_cod_original_sg_symbol_H-M P2(1)/n
_cod_database_code 7006243

loop_
_symmetry_equiv_pos_as_xyz
'x, y, z'
'-x+1/2, y+1/2, -z+1/2'
'-x, -y, -z'
'x-1/2, -y-1/2, z-1/2'

loop_
_atom_site_label
_atom_site_type_symbol
_atom_site_fract_x
_atom_site_fract_y
_atom_site_fract_z
_atom_site_U_iso_or_equiv
_atom_site_adp_type
_atom_site_occupancy
_atom_site_symmetry_multiplicity
_atom_site_calc_flag
_atom_site_refinement_flags
_atom_site_disorder_assembly
_atom_site_disorder_group
Li1 Li 0.5818(5) 0.18639(16) 0.6098(2) 0.0514(13) Uani 1 1 d . . .
Li2 Li 0.7073(5) 0.14921(16) 0.6972(3) 0.0586(14) Uani 1 1 d . . .
Li3 Li 0.6878(5) 0.12144(15) 0.8770(2) 0.0486(12) Uani 1 1 d . . .
Li4 Li 0.6249(5) 0.17535(17) 0.7971(3) 0.0595(15) Uani 1 1 d . . .
O1 O 0.67100(19) 0.13601(6) 0.61176(10) 0.0561(6) Uani 1 1 d . . .
O2 O 0.61105(18) 0.19834(6) 0.70877(9) 0.0459(5) Uani 1 1 d . . .
O3 O 0.56231(18) 0.16183(6) 0.87241(9) 0.0496(5) Uani 1 1 d . . .
O4 O 0.74818(17) 0.13452(6) 0.78863(9) 0.0453(5) Uani 1 1 d . . .
N1 N 0.4102(2) 0.16411(7) 0.61244(12) 0.0478(6) Uani 1 1 d . . .
N2 N 0.5173(3) 0.21954(10) 0.52150(14) 0.0673(8) Uani 1 1 d . . .
N3 N 0.5898(2) 0.07067(7) 0.84701(11) 0.0429(6) Uani 1 1 d . . .
N4 N 0.7548(3) 0.08788(8) 0.96480(12) 0.0559(7) Uani 1 1 d . . .
C1 C 0.6263(3) 0.11278(9) 0.55988(15) 0.0514(8) Uani 1 1 d . . .
C2 C 0.7031(3) 0.09558(10) 0.51335(15) 0.0556(9) Uani 1 1 d . . .
C3 C 0.6460(4) 0.07440(10) 0.45855(17) 0.0651(10) Uani 1 1 d . . .
H3A H 0.6954 0.0640 0.4271 0.078 Uiso 1 1 calc R . .
C4 C 0.5217(4) 0.06755(10) 0.44693(17) 0.0667(10) Uani 1 1 d . . .
C5 C 0.4501(3) 0.08332(10) 0.49466(18) 0.0655(10) Uani 1 1 d . . .
H5A H 0.3661 0.0791 0.4891 0.079 Uiso 1 1 calc R . .
C6 C 0.5001(3) 0.10524(9) 0.55059(16) 0.0533(8) Uani 1 1 d . . .
C7 C 0.4206(3) 0.11910(9) 0.60410(17) 0.0596(9) Uani 1 1 d . . .
H7A H 0.3393 0.1079 0.5934 0.072 Uiso 1 1 calc R . .
H7B H 0.4529 0.1073 0.6469 0.072 Uiso 1 1 calc R . .
C8 C 0.3673(3) 0.17476(9) 0.67866(16) 0.0528(8) Uani 1 1 d . . .
H8A H 0.4018 0.1553 0.7123 0.063 Uiso 1 1 calc R . .
H8B H 0.2790 0.1720 0.6757 0.063 Uiso 1 1 calc R . .
C9 C 0.4018(3) 0.21803(8) 0.70136(14) 0.0434(7) Uani 1 1 d . . .
C10 C 0.3122(3) 0.24685(9) 0.71091(15) 0.0490(8) Uani 1 1 d . . .
H10A H 0.2305 0.2395 0.7016 0.059 Uiso 1 1 calc R . .
C11 C 0.3409(3) 0.28665(9) 0.73419(15) 0.0474(8) Uani 1 1 d . . .
C12 C 0.4640(3) 0.29642(9) 0.74479(15) 0.0500(8) Uani 1 1 d . . .
H12A H 0.4847 0.3232 0.7583 0.060 Uiso 1 1 calc R . .
C13 C 0.5590(3) 0.26891(9) 0.73665(14) 0.0437(7) Uani 1 1 d . . .
C14 C 0.5264(3) 0.22821(9) 0.71549(13) 0.0425(7) Uani 1 1 d . . .
C15 C 0.3352(3) 0.18431(11) 0.55702(17) 0.0622(9) Uani 1 1 d . . .
H15A H 0.2694 0.1658 0.5408 0.075 Uiso 1 1 calc R . .
H15B H 0.2988 0.2090 0.5741 0.075 Uiso 1 1 calc R . .
C16 C 0.4049(4) 0.19566(14) 0.50044(19) 0.0848(12) Uani 1 1 d . . .
H16A H 0.3530 0.2120 0.4684 0.102 Uiso 1 1 calc R . .
H16B H 0.4273 0.1707 0.4776 0.102 Uiso 1 1 calc R . .
C17 C 0.5948(4) 0.21544(16) 0.4655(2) 0.1133(17) Uani 1 1 d . . .
H17A H 0.5598 0.2311 0.4275 0.170 Uiso 1 1 calc R . .
H17B H 0.5999 0.1869 0.4531 0.170 Uiso 1 1 calc R . .
H17C H 0.6752 0.2257 0.4794 0.170 Uiso 1 1 calc R . .
C18 C 0.4929(5) 0.26242(13) 0.5339(2) 0.1161(17) Uani 1 1 d . . .
H18A H 0.4635 0.2756 0.4922 0.174 Uiso 1 1 calc R . .
H18B H 0.5667 0.2757 0.5522 0.174 Uiso 1 1 calc R . .
H18C H 0.4322 0.2646 0.5654 0.174 Uiso 1 1 calc R . .
C19 C 0.4645(4) 0.04477(13) 0.3846(2) 0.0891(13) Uani 1 1 d . . .
C20 C 0.3589(8) 0.0207(3) 0.3971(3) 0.249(5) Uani 1 1 d . . .
H20A H 0.2935 0.0389 0.4066 0.373 Uiso 1 1 calc R . .
H20B H 0.3788 0.0029 0.4351 0.373 Uiso 1 1 calc R . .
H20C H 0.3338 0.0044 0.3580 0.373 Uiso 1 1 calc R . .
C21 C 0.4470(11) 0.0702(2) 0.3288(3) 0.330(8) Uani 1 1 d . . .
H21A H 0.3919 0.0921 0.3378 0.495 Uiso 1 1 calc R . .
H21B H 0.4128 0.0544 0.2908 0.495 Uiso 1 1 calc R . .
H21C H 0.5239 0.0816 0.3191 0.495 Uiso 1 1 calc R . .
C22 C 0.5500(8) 0.0095(3) 0.3693(5) 0.295(6) Uani 1 1 d . . .
H22A H 0.5159 -0.0053 0.3302 0.442 Uiso 1 1 calc R . .
H22B H 0.5595 -0.0090 0.4072 0.442 Uiso 1 1 calc R . .
H22C H 0.6282 0.0206 0.3610 0.442 Uiso 1 1 calc R . .
C23 C 0.8422(3) 0.09912(11) 0.52459(17) 0.0663(10) Uani 1 1 d . . .
C24 C 0.9073(4) 0.07718(14) 0.4688(2) 0.1045(15) Uani 1 1 d . . .
H24A H 0.8840 0.0486 0.4667 0.157 Uiso 1 1 calc R . .
H24B H 0.9942 0.0793 0.4790 0.157 Uiso 1 1 calc R . .
H24C H 0.8841 0.0901 0.4261 0.157 Uiso 1 1 calc R . .
C25 C 0.8873(4) 0.07845(12) 0.59150(19) 0.0828(12) Uani 1 1 d . . .
H25A H 0.8490 0.0913 0.6276 0.124 Uiso 1 1 calc R . .
H25B H 0.9743 0.0815 0.5994 0.124 Uiso 1 1 calc R . .
H25C H 0.8668 0.0496 0.5895 0.124 Uiso 1 1 calc R . .
C26 C 0.8829(4) 0.14454(12) 0.5253(2) 0.0843(12) Uani 1 1 d . . .
H26A H 0.8451 0.1592 0.5598 0.127 Uiso 1 1 calc R . .
H26B H 0.8590 0.1568 0.4822 0.127 Uiso 1 1 calc R . .
H26C H 0.9702 0.1460 0.5344 0.127 Uiso 1 1 calc R . .
C27 C 0.2425(3) 0.31864(10) 0.74687(16) 0.0565(9) Uani 1 1 d . . .
C28 C 0.1243(5) 0.29986(18) 0.7540(5) 0.239(5) Uani 1 1 d . . .
H28A H 0.0661 0.3210 0.7619 0.359 Uiso 1 1 calc R . .
H28B H 0.1314 0.2810 0.7914 0.359 Uiso 1 1 calc R . .
H28C H 0.0973 0.2851 0.7135 0.359 Uiso 1 1 calc R . .
C29 C 0.2343(7) 0.3499(2) 0.6942(4) 0.231(5) Uani 1 1 d . . .
H29A H 0.1725 0.3697 0.7027 0.347 Uiso 1 1 calc R . .
H29B H 0.2134 0.3370 0.6512 0.347 Uiso 1 1 calc R . .
H29C H 0.3116 0.3637 0.6939 0.347 Uiso 1 1 calc R . .
C30 C 0.2751(5) 0.3406(2) 0.8121(3) 0.181(3) Uani 1 1 d . . .
H30A H 0.2128 0.3604 0.8194 0.271 Uiso 1 1 calc R . .
H30B H 0.3519 0.3545 0.8104 0.271 Uiso 1 1 calc R . .
H30C H 0.2817 0.3209 0.8483 0.271 Uiso 1 1 calc R . .
C31 C 0.6929(3) 0.28220(10) 0.75119(16) 0.0535(8) Uani 1 1 d . . .
C32 C 0.7617(3) 0.27581(11) 0.68865(17) 0.0687(10) Uani 1 1 d . . .
H32A H 0.7559 0.2473 0.6751 0.103 Uiso 1 1 calc R . .
H32B H 0.8461 0.2831 0.6990 0.103 Uiso 1 1 calc R . .
H32C H 0.7263 0.2930 0.6526 0.103 Uiso 1 1 calc R . .
C33 C 0.7552(3) 0.25691(12) 0.80983(17) 0.0730(11) Uani 1 1 d . . .
H33A H 0.7494 0.2280 0.7990 0.109 Uiso 1 1 calc R . .
H33B H 0.7155 0.2622 0.8499 0.109 Uiso 1 1 calc R . .
H33C H 0.8397 0.2647 0.8173 0.109 Uiso 1 1 calc R . .
C34 C 0.7052(4) 0.32788(11) 0.7709(2) 0.0872(13) Uani 1 1 d . . .
H34A H 0.6628 0.3329 0.8102 0.131 Uiso 1 1 calc R . .
H34B H 0.6704 0.3447 0.7343 0.131 Uiso 1 1 calc R . .
H34C H 0.7901 0.3347 0.7807 0.131 Uiso 1 1 calc R . .
C35 C 0.4810(3) 0.14840(9) 0.91345(14) 0.0427(7) Uani 1 1 d . . .
C36 C 0.4484(3) 0.17214(8) 0.96893(14) 0.0442(7) Uani 1 1 d . . .
C37 C 0.3730(3) 0.15358(9) 1.01229(15) 0.0477(8) Uani 1 1 d . . .
H37A H 0.3526 0.1689 1.0492 0.057 Uiso 1 1 calc R . .
C38 C 0.3253(3) 0.11366(9) 1.00462(15) 0.0466(8) Uani 1 1 d . . .
C39 C 0.3531(3) 0.09247(9) 0.94781(15) 0.0484(8) Uani 1 1 d . . .
H39A H 0.3196 0.0664 0.9394 0.058 Uiso 1 1 calc R . .
C40 C 0.4296(3) 0.10893(9) 0.90264(14) 0.0431(7) Uani 1 1 d . . .
C41 C 0.4600(3) 0.08405(10) 0.84222(15) 0.0501(8) Uani 1 1 d . . .
H41A H 0.4078 0.0598 0.8380 0.060 Uiso 1 1 calc R . .
H41B H 0.4427 0.1006 0.8018 0.060 Uiso 1 1 calc R . .
C42 C 0.6285(3) 0.05819(9) 0.78051(14) 0.0482(8) Uani 1 1 d . . .
H42A H 0.5890 0.0758 0.7456 0.058 Uiso 1 1 calc R . .
H42B H 0.6030 0.0299 0.7708 0.058 Uiso 1 1 calc R . .
C43 C 0.7653(3) 0.06137(9) 0.77967(14) 0.0448(7) Uani 1 1 d . . .
C44 C 0.8363(3) 0.02633(10) 0.77418(15) 0.0521(8) Uani 1 1 d . . .
H44A H 0.7981 0.0007 0.7698 0.063 Uiso 1 1 calc R . .
C45 C 0.9629(3) 0.02835(10) 0.77498(15) 0.0554(9) Uani 1 1 d . . .
C46 C 1.0146(3) 0.06738(10) 0.78278(16) 0.0560(9) Uani 1 1 d . . .
H46A H 1.0993 0.0693 0.7842 0.067 Uiso 1 1 calc R . .
C47 C 0.9491(3) 0.10387(9) 0.78867(14) 0.0460(8) Uani 1 1 d . . .
C48 C 0.8203(3) 0.10073(9) 0.78535(13) 0.0425(7) Uani 1 1 d . . .
C49 C 0.6178(3) 0.03894(9) 0.89858(15) 0.0511(8) Uani 1 1 d . . .
H49A H 0.6831 0.0215 0.8852 0.061 Uiso 1 1 calc R . .
H49B H 0.5463 0.0217 0.9015 0.061 Uiso 1 1 calc R . .
C50 C 0.6559(3) 0.05728(10) 0.96758(16) 0.0580(9) Uani 1 1 d . . .
H50A H 0.5858 0.0705 0.9848 0.070 Uiso 1 1 calc R . .
H50B H 0.6832 0.0353 0.9985 0.070 Uiso 1 1 calc R . .
C51 C 0.7662(4) 0.11287(12) 1.02658(18) 0.0904(13) Uani 1 1 d . . .
H51A H 0.7976 0.0960 1.0640 0.136 Uiso 1 1 calc R . .
H51B H 0.6874 0.1235 1.0349 0.136 Uiso 1 1 calc R . .
H51C H 0.8211 0.1355 1.0213 0.136 Uiso 1 1 calc R . .
C52 C 0.8714(3) 0.06682(11) 0.95762(18) 0.0723(10) Uani 1 1 d . . .
H52A H 0.8975 0.0526 0.9988 0.108 Uiso 1 1 calc R . .
H52B H 0.9320 0.0868 0.9481 0.108 Uiso 1 1 calc R . .
H52C H 0.8608 0.0473 0.9212 0.108 Uiso 1 1 calc R . .
C53 C 0.2478(3) 0.09579(9) 1.05715(17) 0.0554(9) Uani 1 1 d . . .
C54 C 0.1961(3) 0.05327(10) 1.0361(2) 0.0767(12) Uani 1 1 d . . .
H54A H 0.1454 0.0557 0.9943 0.115 Uiso 1 1 calc R . .
H54B H 0.1483 0.0429 1.0704 0.115 Uiso 1 1 calc R . .
H54C H 0.2622 0.0346 1.0303 0.115 Uiso 1 1 calc R . .
C55 C 0.3278(4) 0.09109(13) 1.12422(19) 0.0868(13) Uani 1 1 d . . .
H55A H 0.3955 0.0732 1.1179 0.130 Uiso 1 1 calc R . .
H55B H 0.2800 0.0794 1.1575 0.130 Uiso 1 1 calc R . .
H55C H 0.3577 0.1177 1.1392 0.130 Uiso 1 1 calc R . .
C56 C 0.1399(3) 0.12445(10) 1.06773(18) 0.0661(10) Uani 1 1 d . . .
H56A H 0.0888 0.1271 1.0261 0.099 Uiso 1 1 calc R . .
H56B H 0.1703 0.1512 1.0820 0.099 Uiso 1 1 calc R . .
H56C H 0.0933 0.1130 1.1016 0.099 Uiso 1 1 calc R . .
C57 C 0.4905(3) 0.21709(9) 0.97829(16) 0.0528(8) Uani 1 1 d . . .
C58 C 0.4428(4) 0.23715(10) 1.04038(18) 0.0741(11) Uani 1 1 d . . .
H58A H 0.3551 0.2361 1.0363 0.111 Uiso 1 1 calc R . .
H58B H 0.4691 0.2654 1.0436 0.111 Uiso 1 1 calc R . .
H58C H 0.4742 0.2225 1.0802 0.111 Uiso 1 1 calc R . .
C59 C 0.4413(4) 0.24217(10) 0.91618(17) 0.0737(11) Uani 1 1 d . . .
H59A H 0.4694 0.2301 0.8764 0.111 Uiso 1 1 calc R . .
H59B H 0.4700 0.2701 0.9208 0.111 Uiso 1 1 calc R . .
H59C H 0.3536 0.2419 0.9125 0.111 Uiso 1 1 calc R . .
C60 C 0.6299(3) 0.22032(11) 0.98777(19) 0.0725(10) Uani 1 1 d . . .
H60A H 0.6639 0.2083 0.9496 0.109 Uiso 1 1 calc R . .
H60B H 0.6601 0.2058 1.0280 0.109 Uiso 1 1 calc R . .
H60C H 0.6533 0.2489 0.9916 0.109 Uiso 1 1 calc R . .
C61 C 1.0424(3) -0.00986(11) 0.7673(2) 0.0701(10) Uani 1 1 d . . .
C62 C 1.1296(6) -0.01528(19) 0.8283(4) 0.199(3) Uani 1 1 d . . .
H62A H 1.1790 -0.0393 0.8230 0.298 Uiso 1 1 calc R . .
H62B H 1.0851 -0.0187 0.8672 0.298 Uiso 1 1 calc R . .
H62C H 1.1812 0.0086 0.8342 0.298 Uiso 1 1 calc R . .
C63 C 0.9701(5) -0.04888(15) 0.7606(5) 0.205(4) Uani 1 1 d . . .
H63A H 1.0242 -0.0718 0.7563 0.307 Uiso 1 1 calc R . .
H63B H 0.9126 -0.0473 0.7213 0.307 Uiso 1 1 calc R . .
H63C H 0.9270 -0.0526 0.8000 0.307 Uiso 1 1 calc R . .
C64 C 1.1142(7) -0.00472(18) 0.7087(3) 0.209(4) Uani 1 1 d . . .
H64A H 1.1643 -0.0287 0.7043 0.313 Uiso 1 1 calc R . .
H64B H 1.1652 0.0193 0.7151 0.313 Uiso 1 1 calc R . .
H64C H 1.0597 -0.0014 0.6684 0.313 Uiso 1 1 calc R . .
C65 C 1.0150(3) 0.14589(10) 0.79619(16) 0.0543(8) Uani 1 1 d . . .
C66 C 0.9862(3) 0.16750(11) 0.86097(18) 0.0757(11) Uani 1 1 d . . .
H66A H 1.0096 0.1500 0.8989 0.113 Uiso 1 1 calc R . .
H66B H 0.9001 0.1731 0.8590 0.113 Uiso 1 1 calc R . .
H66C H 1.0307 0.1930 0.8657 0.113 Uiso 1 1 calc R . .
C67 C 0.9776(3) 0.17360(10) 0.73550(17) 0.0692(10) Uani 1 1 d . . .
H67A H 0.8905 0.1773 0.7313 0.104 Uiso 1 1 calc R . .
H67B H 1.0018 0.1609 0.6952 0.104 Uiso 1 1 calc R . .
H67C H 1.0169 0.2000 0.7418 0.104 Uiso 1 1 calc R . .
C68 C 1.1554(3) 0.14120(12) 0.8009(2) 0.0863(13) Uani 1 1 d . . .
H68A H 1.1819 0.1239 0.8387 0.129 Uiso 1 1 calc R . .
H68B H 1.1929 0.1679 0.8069 0.129 Uiso 1 1 calc R . .
H68C H 1.1787 0.1289 0.7602 0.129 Uiso 1 1 calc R . .

loop_
_atom_site_aniso_label
_atom_site_aniso_U_11
_atom_site_aniso_U_22
_atom_site_aniso_U_33
_atom_site_aniso_U_23
_atom_site_aniso_U_13
_atom_site_aniso_U_12
Li1 0.051(3) 0.064(3) 0.039(3) 0.004(3) 0.006(2) -0.001(3)
Li2 0.072(4) 0.060(3) 0.042(3) -0.008(3) -0.002(3) 0.008(3)
Li3 0.053(3) 0.053(3) 0.040(3) 0.003(2) 0.006(2) 0.001(2)
Li4 0.072(4) 0.066(3) 0.041(3) 0.004(3) 0.015(3) 0.011(3)
O1 0.0648(15) 0.0586(13) 0.0440(13) -0.0127(11) -0.0002(11) 0.0057(11)
O2 0.0521(13) 0.0465(11) 0.0392(11) 0.0004(9) 0.0057(9) 0.0068(10)
O3 0.0581(13) 0.0497(12) 0.0436(12) 0.0044(10) 0.0189(10) 0.0046(10)
O4 0.0466(12) 0.0476(12) 0.0419(12) 0.0028(9) 0.0045(9) 0.0078(10)
N1 0.0549(16) 0.0435(15) 0.0447(15) 0.0006(12) 0.0035(12) -0.0025(12)
N2 0.0561(19) 0.084(2) 0.0612(19) 0.0251(16) 0.0020(15) -0.0031(17)
N3 0.0402(14) 0.0480(14) 0.0403(14) -0.0038(12) 0.0027(11) 0.0049(12)
N4 0.0662(19) 0.0546(16) 0.0447(16) -0.0020(13) -0.0060(13) 0.0058(15)
C1 0.072(2) 0.0459(18) 0.0356(18) -0.0057(15) -0.0015(16) 0.0018(17)
C2 0.074(2) 0.054(2) 0.0397(19) -0.0057(16) 0.0057(17) 0.0055(18)
C3 0.091(3) 0.060(2) 0.044(2) -0.0110(17) 0.0075(19) 0.004(2)
C4 0.092(3) 0.055(2) 0.053(2) -0.0169(18) 0.001(2) -0.004(2)
C5 0.074(3) 0.056(2) 0.064(2) -0.0062(19) -0.008(2) -0.0054(19)
C6 0.065(2) 0.0451(18) 0.049(2) -0.0074(16) 0.0035(17) -0.0004(17)
C7 0.069(2) 0.049(2) 0.060(2) -0.0050(16) 0.0048(18) -0.0099(17)
C8 0.052(2) 0.055(2) 0.053(2) -0.0018(16) 0.0120(16) -0.0060(16)
C9 0.0477(19) 0.0418(17) 0.0417(18) 0.0016(14) 0.0091(14) 0.0009(15)
C10 0.0446(19) 0.055(2) 0.0474(19) -0.0003(15) 0.0068(14) -0.0036(16)
C11 0.052(2) 0.0473(18) 0.0440(18) 0.0013(15) 0.0084(15) 0.0035(16)
C12 0.059(2) 0.0438(18) 0.0484(19) -0.0012(15) 0.0100(16) -0.0006(16)
C13 0.0470(19) 0.0492(18) 0.0356(16) 0.0017(14) 0.0067(14) 0.0003(15)
C14 0.053(2) 0.0454(18) 0.0297(16) 0.0054(13) 0.0085(14) 0.0029(15)
C15 0.061(2) 0.064(2) 0.059(2) 0.0038(18) -0.0065(18) -0.0044(18)
C16 0.083(3) 0.106(3) 0.064(3) 0.019(2) -0.003(2) 0.005(3)
C17 0.103(4) 0.162(5) 0.079(3) 0.040(3) 0.028(3) 0.018(3)
C18 0.174(5) 0.075(3) 0.095(3) 0.020(3) -0.013(3) 0.009(3)
C19 0.121(4) 0.080(3) 0.062(3) -0.032(2) -0.012(2) -0.014(3)
C20 0.303(11) 0.329(11) 0.116(5) -0.105(6) 0.030(6) -0.228(10)
C21 0.71(2) 0.164(6) 0.078(4) 0.038(4) -0.178(8) -0.184(10)
C22 0.257(10) 0.300(11) 0.303(11) -0.251(10) -0.101(8) 0.073(9)
C23 0.072(3) 0.074(2) 0.053(2) -0.0127(19) 0.0096(18) 0.009(2)
C24 0.100(3) 0.131(4) 0.085(3) -0.036(3) 0.026(3) 0.017(3)
C25 0.081(3) 0.092(3) 0.074(3) -0.001(2) 0.000(2) 0.021(2)
C26 0.082(3) 0.087(3) 0.086(3) -0.008(2) 0.018(2) -0.007(2)
C27 0.059(2) 0.056(2) 0.055(2) -0.0041(17) 0.0089(17) 0.0119(17)
C28 0.092(4) 0.122(5) 0.524(15) -0.088(7) 0.138(7) 0.005(4)
C29 0.291(9) 0.212(7) 0.212(7) 0.134(6) 0.134(7) 0.196(7)
C30 0.146(5) 0.222(7) 0.167(6) -0.110(5) -0.017(4) 0.105(5)
C31 0.053(2) 0.057(2) 0.051(2) -0.0028(16) 0.0041(16) -0.0077(16)
C32 0.063(2) 0.078(2) 0.067(2) 0.009(2) 0.0186(19) -0.0072(19)
C33 0.059(2) 0.102(3) 0.055(2) 0.001(2) -0.0075(18) -0.013(2)
C34 0.069(3) 0.070(3) 0.123(4) -0.021(2) 0.010(2) -0.018(2)
C35 0.0436(18) 0.0457(18) 0.0395(17) 0.0069(14) 0.0075(14) 0.0040(14)
C36 0.0464(18) 0.0440(17) 0.0430(17) 0.0027(14) 0.0084(14) 0.0067(14)
C37 0.0539(19) 0.0455(18) 0.0455(18) -0.0009(15) 0.0138(15) 0.0027(15)
C38 0.0449(18) 0.0458(18) 0.0504(19) 0.0037(15) 0.0110(15) 0.0006(15)
C39 0.0417(18) 0.0497(18) 0.054(2) -0.0004(15) 0.0053(15) 0.0001(15)
C40 0.0379(17) 0.0477(18) 0.0436(18) -0.0039(14) 0.0032(14) 0.0060(14)
C41 0.0401(18) 0.0583(19) 0.0512(19) -0.0057(16) 0.0016(14) 0.0016(15)
C42 0.0481(19) 0.0542(19) 0.0422(18) -0.0125(15) 0.0039(14) 0.0004(15)
C43 0.0460(19) 0.0524(19) 0.0360(17) -0.0058(14) 0.0039(13) 0.0045(16)
C44 0.059(2) 0.0492(19) 0.0485(19) -0.0062(15) 0.0096(16) 0.0065(17)
C45 0.061(2) 0.057(2) 0.050(2) 0.0053(16) 0.0166(16) 0.0170(18)
C46 0.049(2) 0.065(2) 0.056(2) 0.0110(17) 0.0136(16) 0.0105(18)
C47 0.0417(18) 0.058(2) 0.0391(17) 0.0077(15) 0.0074(14) 0.0049(16)
C48 0.0477(19) 0.0492(18) 0.0309(16) 0.0049(14) 0.0051(13) 0.0087(16)
C49 0.0498(19) 0.0470(18) 0.056(2) 0.0030(16) 0.0042(16) -0.0001(15)
C50 0.069(2) 0.057(2) 0.048(2) 0.0080(17) 0.0055(17) 0.0138(19)
C51 0.130(4) 0.081(3) 0.055(2) -0.017(2) -0.020(2) 0.020(3)
C52 0.061(2) 0.086(3) 0.068(2) 0.009(2) -0.0066(19) 0.006(2)
C53 0.056(2) 0.052(2) 0.060(2) 0.0079(17) 0.0178(17) 0.0000(17)
C54 0.087(3) 0.053(2) 0.096(3) 0.002(2) 0.039(2) -0.006(2)
C55 0.081(3) 0.112(3) 0.068(3) 0.032(2) 0.011(2) -0.002(2)
C56 0.062(2) 0.061(2) 0.078(3) -0.0027(19) 0.0250(19) -0.0018(18)
C57 0.066(2) 0.0446(18) 0.050(2) -0.0009(15) 0.0179(17) 0.0017(16)
C58 0.107(3) 0.050(2) 0.069(2) -0.0125(18) 0.034(2) -0.007(2)
C59 0.100(3) 0.051(2) 0.074(3) 0.0139(19) 0.028(2) 0.012(2)
C60 0.078(3) 0.068(2) 0.074(3) -0.010(2) 0.019(2) -0.016(2)
C61 0.068(2) 0.065(2) 0.080(3) 0.008(2) 0.024(2) 0.029(2)
C62 0.216(7) 0.151(6) 0.212(7) -0.025(5) -0.075(6) 0.127(5)
C63 0.123(5) 0.070(3) 0.435(12) -0.030(5) 0.095(6) 0.028(3)
C64 0.282(8) 0.147(5) 0.228(7) 0.060(5) 0.191(7) 0.133(6)
C65 0.0456(19) 0.061(2) 0.056(2) 0.0075(17) 0.0050(16) -0.0023(16)
C66 0.079(3) 0.082(3) 0.064(2) -0.006(2) -0.003(2) -0.016(2)
C67 0.073(2) 0.068(2) 0.068(2) 0.0135(19) 0.0082(19) -0.0080(19)
C68 0.052(2) 0.083(3) 0.124(4) 0.019(2) 0.004(2) -0.006(2)

loop_
_atom_type_symbol
_atom_type_description
_atom_type_scat_dispersion_real
_atom_type_scat_dispersion_imag
_atom_type_scat_source
C C 0.0033 0.0016 'International Tables Vol C Tables 4.2.6.8 and 6.1.1.4'
H H 0.0000 0.0000 'International Tables Vol C Tables 4.2.6.8 and 6.1.1.4'
Li Li -0.0003 0.0001 'International Tables Vol C Tables 4.2.6.8 and 6.1.1.4'
N N 0.0061 0.0033 'International Tables Vol C Tables 4.2.6.8 and 6.1.1.4'
O O 0.0106 0.0060 'International Tables Vol C Tables 4.2.6.8 and 6.1.1.4'

loop_
_geom_angle_atom_site_label_1
_geom_angle_atom_site_label_2
_geom_angle_atom_site_label_3
_geom_angle
_geom_angle_site_symmetry_1
_geom_angle_site_symmetry_3
_geom_angle_publ_flag
O1 Li1 O2 96.3(2) . . ?
O1 Li1 N1 100.0(2) . . ?
O2 Li1 N1 96.1(2) . . ?
O1 Li1 N2 125.6(3) . . ?
O2 Li1 N2 136.6(3) . . ?
N1 Li1 N2 87.8(2) . . ?
O1 Li1 Li2 45.94(18) . . ?
O2 Li1 Li2 50.57(17) . . ?
N1 Li1 Li2 105.8(3) . . ?
N2 Li1 Li2 164.6(3) . . ?
O1 Li1 C14 125.7(2) . . ?
O2 Li1 C14 30.57(11) . . ?
N1 Li1 C14 82.86(19) . . ?
N2 Li1 C14 108.6(2) . . ?
Li2 Li1 C14 80.8(2) . . ?
O1 Li1 C1 28.59(12) . . ?
O2 Li1 C1 121.6(2) . . ?
N1 Li1 C1 84.0(2) . . ?
N2 Li1 C1 101.7(2) . . ?
Li2 Li1 C1 73.2(2) . . ?
C14 Li1 C1 146.3(2) . . ?
O1 Li2 O4 151.4(3) . . ?
O1 Li2 O2 103.7(3) . . ?
O4 Li2 O2 100.0(2) . . ?
O1 Li2 Li4 144.2(3) . . ?
O4 Li2 Li4 50.94(19) . . ?
O2 Li2 Li4 50.38(18) . . ?
O1 Li2 Li1 50.83(19) . . ?
O4 Li2 Li1 151.4(3) . . ?
O2 Li2 Li1 53.12(19) . . ?
Li4 Li2 Li1 100.6(3) . . ?
O1 Li2 C48 124.0(3) . . ?
O4 Li2 C48 30.59(12) . . ?
O2 Li2 C48 130.6(2) . . ?
Li4 Li2 C48 81.2(2) . . ?
Li1 Li2 C48 171.7(3) . . ?
O3 Li3 O4 96.5(2) . . ?
O3 Li3 N3 100.4(2) . . ?
O4 Li3 N3 97.2(2) . . ?
O3 Li3 N4 125.8(3) . . ?
O4 Li3 N4 135.9(3) . . ?
N3 Li3 N4 87.8(2) . . ?
O3 Li3 Li4 46.30(17) . . ?
O4 Li3 Li4 50.29(17) . . ?
N3 Li3 Li4 106.3(3) . . ?
N4 Li3 Li4 164.5(3) . . ?
O3 Li3 C48 127.8(2) . . ?
O4 Li3 C48 32.16(11) . . ?
N3 Li3 C48 84.19(19) . . ?
N4 Li3 C48 106.2(2) . . ?
Li4 Li3 C48 82.2(2) . . ?
O3 Li3 C35 29.71(11) . . ?
O4 Li3 C35 123.4(2) . . ?
N3 Li3 C35 84.24(19) . . ?
N4 Li3 C35 100.7(2) . . ?
Li4 Li3 C35 74.8(2) . . ?
C48 Li3 C35 150.2(2) . . ?
O3 Li4 O2 151.6(4) . . ?
O3 Li4 O4 103.9(3) . . ?
O2 Li4 O4 100.7(2) . . ?
O3 Li4 Li2 145.1(3) . . ?
O2 Li4 Li2 51.64(18) . . ?
O4 Li4 Li2 50.32(18) . . ?
O3 Li4 Li3 51.04(18) . . ?
O2 Li4 Li3 152.1(3) . . ?
O4 Li4 Li3 52.97(18) . . ?
Li2 Li4 Li3 100.5(3) . . ?
O3 Li4 C14 122.4(3) . . ?
O2 Li4 C14 31.80(12) . . ?
O4 Li4 C14 132.5(2) . . ?
Li2 Li4 C14 83.1(2) . . ?
Li3 Li4 C14 171.3(3) . . ?
C1 O1 Li2 156.6(3) . . ?
C1 O1 Li1 108.4(2) . . ?
Li2 O1 Li1 83.2(2) . . ?
C14 O2 Li4 100.6(2) . . ?
C14 O2 Li2 169.9(3) . . ?
Li4 O2 Li2 78.0(2) . . ?
C14 O2 Li1 100.7(2) . . ?
Li4 O2 Li1 145.6(2) . . ?
Li2 O2 Li1 76.3(2) . . ?
C35 O3 Li4 159.4(3) . . ?
C35 O3 Li3 105.7(2) . . ?
Li4 O3 Li3 82.7(2) . . ?
C48 O4 Li2 104.1(2) . . ?
C48 O4 Li4 169.9(2) . . ?
Li2 O4 Li4 78.7(2) . . ?
C48 O4 Li3 96.7(2) . . ?
Li2 O4 Li3 146.8(3) . . ?
Li4 O4 Li3 76.7(2) . . ?
C15 N1 C7 113.6(3) . . ?
C15 N1 C8 111.2(2) . . ?
C7 N1 C8 111.4(2) . . ?
C15 N1 Li1 106.3(2) . . ?
C7 N1 Li1 105.5(2) . . ?
C8 N1 Li1 108.4(2) . . ?
C18 N2 C17 110.3(3) . . ?
C18 N2 C16 112.7(3) . . ?
C17 N2 C16 105.4(3) . . ?
C18 N2 Li1 113.5(3) . . ?
C17 N2 Li1 114.2(3) . . ?
C16 N2 Li1 100.1(2) . . ?
C49 N3 C42 112.1(2) . . ?
C49 N3 C41 112.8(2) . . ?
C42 N3 C41 112.1(2) . . ?
C49 N3 Li3 106.9(2) . . ?
C42 N3 Li3 107.1(2) . . ?
C41 N3 Li3 105.3(2) . . ?
C51 N4 C52 109.3(3) . . ?
C51 N4 C50 110.1(3) . . ?
C52 N4 C50 110.2(2) . . ?
C51 N4 Li3 113.8(2) . . ?
C52 N4 Li3 113.2(2) . . ?
C50 N4 Li3 100.0(2) . . ?
O1 C1 C6 119.2(3) . . ?
O1 C1 C2 121.8(3) . . ?
C6 C1 C2 119.0(3) . . ?
O1 C1 Li1 43.02(17) . . ?
C6 C1 Li1 89.5(2) . . ?
C2 C1 Li1 137.6(3) . . ?
C3 C2 C1 116.9(3) . . ?
C3 C2 C23 121.7(3) . . ?
C1 C2 C23 121.4(3) . . ?
C4 C3 C2 125.3(3) . . ?
C4 C3 H3A 117.3 . . ?
C2 C3 H3A 117.3 . . ?
C3 C4 C5 116.2(3) . . ?
C3 C4 C19 122.6(4) . . ?
C5 C4 C19 121.1(4) . . ?
C4 C5 C6 122.0(3) . . ?
C4 C5 H5A 119.0 . . ?
C6 C5 H5A 119.0 . . ?
C5 C6 C1 120.4(3) . . ?
C5 C6 C7 120.4(3) . . ?
C1 C6 C7 119.1(3) . . ?
N1 C7 C6 115.5(3) . . ?
N1 C7 H7A 108.4 . . ?
C6 C7 H7A 108.4 . . ?
N1 C7 H7B 108.4 . . ?
C6 C7 H7B 108.4 . . ?
H7A C7 H7B 107.5 . . ?
N1 C8 C9 112.9(2) . . ?
N1 C8 H8A 109.0 . . ?
C9 C8 H8A 109.0 . . ?
N1 C8 H8B 109.0 . . ?
C9 C8 H8B 109.0 . . ?
H8A C8 H8B 107.8 . . ?
C10 C9 C14 120.4(3) . . ?
C10 C9 C8 120.3(3) . . ?
C14 C9 C8 119.3(3) . . ?
C9 C10 C11 121.8(3) . . ?
C9 C10 H10A 119.1 . . ?
C11 C10 H10A 119.1 . . ?
C12 C11 C10 116.6(3) . . ?
C12 C11 C27 120.9(3) . . ?
C10 C11 C27 122.4(3) . . ?
C11 C12 C13 124.6(3) . . ?
C11 C12 H12A 117.7 . . ?
C13 C12 H12A 117.7 . . ?
C12 C13 C14 117.2(3) . . ?
C12 C13 C31 121.0(3) . . ?
C14 C13 C31 121.8(3) . . ?
O2 C14 C9 118.4(3) . . ?
O2 C14 C13 122.3(3) . . ?
C9 C14 C13 119.3(3) . . ?
O2 C14 Li4 47.60(16) . . ?
C9 C14 Li4 108.6(2) . . ?
C13 C14 Li4 110.9(2) . . ?
O2 C14 Li1 48.71(16) . . ?
C9 C14 Li1 90.8(2) . . ?
C13 C14 Li1 130.3(2) . . ?
Li4 C14 Li1 92.79(19) . . ?
C16 C15 N1 113.1(3) . . ?
C16 C15 H15A 109.0 . . ?
N1 C15 H15A 109.0 . . ?
C16 C15 H15B 109.0 . . ?
N1 C15 H15B 109.0 . . ?
H15A C15 H15B 107.8 . . ?
C15 C16 N2 113.2(3) . . ?
C15 C16 H16A 108.9 . . ?
N2 C16 H16A 108.9 . . ?
C15 C16 H16B 108.9 . . ?
N2 C16 H16B 108.9 . . ?
H16A C16 H16B 107.7 . . ?
N2 C17 H17A 109.5 . . ?
N2 C17 H17B 109.5 . . ?
H17A C17 H17B 109.5 . . ?
N2 C17 H17C 109.5 . . ?
H17A C17 H17C 109.5 . . ?
H17B C17 H17C 109.5 . . ?
N2 C18 H18A 109.5 . . ?
N2 C18 H18B 109.5 . . ?
H18A C18 H18B 109.5 . . ?
N2 C18 H18C 109.5 . . ?
H18A C18 H18C 109.5 . . ?
H18B C18 H18C 109.5 . . ?
C21 C19 C20 114.0(6) . . ?
C21 C19 C4 112.5(4) . . ?
C20 C19 C4 113.5(4) . . ?
C21 C19 C22 109.0(7) . . ?
C20 C19 C22 98.7(6) . . ?
C4 C19 C22 108.0(4) . . ?
C19 C20 H20A 109.5 . . ?
C19 C20 H20B 109.5 . . ?
H20A C20 H20B 109.5 . . ?
C19 C20 H20C 109.5 . . ?
H20A C20 H20C 109.5 . . ?
H20B C20 H20C 109.5 . . ?
C19 C21 H21A 109.5 . . ?
C19 C21 H21B 109.5 . . ?
H21A C21 H21B 109.5 . . ?
C19 C21 H21C 109.5 . . ?
H21A C21 H21C 109.5 . . ?
H21B C21 H21C 109.5 . . ?
C19 C22 H22A 109.5 . . ?
C19 C22 H22B 109.5 . . ?
H22A C22 H22B 109.5 . . ?
C19 C22 H22C 109.5 . . ?
H22A C22 H22C 109.5 . . ?
H22B C22 H22C 109.5 . . ?
C2 C23 C25 109.4(3) . . ?
C2 C23 C26 111.1(3) . . ?
C25 C23 C26 109.9(3) . . ?
C2 C23 C24 112.6(3) . . ?
C25 C23 C24 106.9(3) . . ?
C26 C23 C24 106.9(3) . . ?
C23 C24 H24A 109.5 . . ?
C23 C24 H24B 109.5 . . ?
H24A C24 H24B 109.5 . . ?
C23 C24 H24C 109.5 . . ?
H24A C24 H24C 109.5 . . ?
H24B C24 H24C 109.5 . . ?
C23 C25 H25A 109.5 . . ?
C23 C25 H25B 109.5 . . ?
H25A C25 H25B 109.5 . . ?
C23 C25 H25C 109.5 . . ?
H25A C25 H25C 109.5 . . ?
H25B C25 H25C 109.5 . . ?
C23 C26 H26A 109.5 . . ?
C23 C26 H26B 109.5 . . ?
H26A C26 H26B 109.5 . . ?
C23 C26 H26C 109.5 . . ?
H26A C26 H26C 109.5 . . ?
H26B C26 H26C 109.5 . . ?
C28 C27 C29 111.5(5) . . ?
C28 C27 C30 104.9(5) . . ?
C29 C27 C30 106.9(5) . . ?
C28 C27 C11 112.6(3) . . ?
C29 C27 C11 110.3(3) . . ?
C30 C27 C11 110.3(3) . . ?
C27 C28 H28A 109.5 . . ?
C27 C28 H28B 109.5 . . ?
H28A C28 H28B 109.5 . . ?
C27 C28 H28C 109.5 . . ?
H28A C28 H28C 109.5 . . ?
H28B C28 H28C 109.5 . . ?
C27 C29 H29A 109.5 . . ?
C27 C29 H29B 109.5 . . ?
H29A C29 H29B 109.5 . . ?
C27 C29 H29C 109.5 . . ?
H29A C29 H29C 109.5 . . ?
H29B C29 H29C 109.5 . . ?
C27 C30 H30A 109.5 . . ?
C27 C30 H30B 109.5 . . ?
H30A C30 H30B 109.5 . . ?
C27 C30 H30C 109.5 . . ?
H30A C30 H30C 109.5 . . ?
H30B C30 H30C 109.5 . . ?
C32 C31 C34 107.5(3) . . ?
C32 C31 C33 109.2(3) . . ?
C34 C31 C33 107.3(3) . . ?
C32 C31 C13 110.3(3) . . ?
C34 C31 C13 112.2(3) . . ?
C33 C31 C13 110.2(3) . . ?
C31 C32 H32A 109.5 . . ?
C31 C32 H32B 109.5 . . ?
H32A C32 H32B 109.5 . . ?
C31 C32 H32C 109.5 . . ?
H32A C32 H32C 109.5 . . ?
H32B C32 H32C 109.5 . . ?
C31 C33 H33A 109.5 . . ?
C31 C33 H33B 109.5 . . ?
H33A C33 H33B 109.5 . . ?
C31 C33 H33C 109.5 . . ?
H33A C33 H33C 109.5 . . ?
H33B C33 H33C 109.5 . . ?
C31 C34 H34A 109.5 . . ?
C31 C34 H34B 109.5 . . ?
H34A C34 H34B 109.5 . . ?
C31 C34 H34C 109.5 . . ?
H34A C34 H34C 109.5 . . ?
H34B C34 H34C 109.5 . . ?
O3 C35 C40 118.9(3) . . ?
O3 C35 C36 122.1(3) . . ?
C40 C35 C36 119.0(3) . . ?
O3 C35 Li3 44.57(16) . . ?
C40 C35 Li3 90.1(2) . . ?
C36 C35 Li3 133.6(2) . . ?
C37 C36 C35 117.3(3) . . ?
C37 C36 C57 121.8(3) . . ?
C35 C36 C57 120.9(2) . . ?
C36 C37 C38 124.9(3) . . ?
C36 C37 H37A 117.6 . . ?
C38 C37 H37A 117.6 . . ?
C39 C38 C37 116.0(3) . . ?
C39 C38 C53 123.7(3) . . ?
C37 C38 C53 120.3(3) . . ?
C38 C39 C40 122.1(3) . . ?
C38 C39 H39A 118.9 . . ?
C40 C39 H39A 118.9 . . ?
C39 C40 C35 120.4(3) . . ?
C39 C40 C41 120.1(3) . . ?
C35 C40 C41 119.4(3) . . ?
N3 C41 C40 112.7(2) . . ?
N3 C41 H41A 109.0 . . ?
C40 C41 H41A 109.0 . . ?
N3 C41 H41B 109.0 . . ?
C40 C41 H41B 109.0 . . ?
H41A C41 H41B 107.8 . . ?
N3 C42 C43 111.2(2) . . ?
N3 C42 H42A 109.4 . . ?
C43 C42 H42A 109.4 . . ?
N3 C42 H42B 109.4 . . ?
C43 C42 H42B 109.4 . . ?
H42A C42 H42B 108.0 . . ?
C44 C43 C48 120.3(3) . . ?
C44 C43 C42 120.9(3) . . ?
C48 C43 C42 118.8(3) . . ?
C43 C44 C45 122.0(3) . . ?
C43 C44 H44A 119.0 . . ?
C45 C44 H44A 119.0 . . ?
C46 C45 C44 116.3(3) . . ?
C46 C45 C61 121.0(3) . . ?
C44 C45 C61 122.7(3) . . ?
C45 C46 C47 124.8(3) . . ?
C45 C46 H46A 117.6 . . ?
C47 C46 H46A 117.6 . . ?
C46 C47 C48 117.3(3) . . ?
C46 C47 C65 120.9(3) . . ?
C48 C47 C65 121.8(3) . . ?
O4 C48 C43 119.0(3) . . ?
O4 C48 C47 121.8(3) . . ?
C43 C48 C47 119.2(3) . . ?
O4 C48 Li3 51.16(16) . . ?
C43 C48 Li3 91.5(2) . . ?
C47 C48 Li3 126.1(2) . . ?
O4 C48 Li2 45.34(16) . . ?
C43 C48 Li2 108.6(2) . . ?
C47 C48 Li2 113.8(2) . . ?
Li3 C48 Li2 93.25(19) . . ?
N3 C49 C50 112.5(2) . . ?
N3 C49 H49A 109.1 . . ?
C50 C49 H49A 109.1 . . ?
N3 C49 H49B 109.1 . . ?
C50 C49 H49B 109.1 . . ?
H49A C49 H49B 107.8 . . ?
N4 C50 C49 111.7(3) . . ?
N4 C50 H50A 109.3 . . ?
C49 C50 H50A 109.3 . . ?
N4 C50 H50B 109.3 . . ?
C49 C50 H50B 109.3 . . ?
H50A C50 H50B 107.9 . . ?
N4 C51 H51A 109.5 . . ?
N4 C51 H51B 109.5 . . ?
H51A C51 H51B 109.5 . . ?
N4 C51 H51C 109.5 . . ?
H51A C51 H51C 109.5 . . ?
H51B C51 H51C 109.5 . . ?
N4 C52 H52A 109.5 . . ?
N4 C52 H52B 109.5 . . ?
H52A C52 H52B 109.5 . . ?
N4 C52 H52C 109.5 . . ?
H52A C52 H52C 109.5 . . ?
H52B C52 H52C 109.5 . . ?
C38 C53 C54 111.7(3) . . ?
C38 C53 C56 110.7(2) . . ?
C54 C53 C56 108.0(3) . . ?
C38 C53 C55 108.9(3) . . ?
C54 C53 C55 108.5(3) . . ?
C56 C53 C55 109.1(3) . . ?
C53 C54 H54A 109.5 . . ?
C53 C54 H54B 109.5 . . ?
H54A C54 H54B 109.5 . . ?
C53 C54 H54C 109.5 . . ?
H54A C54 H54C 109.5 . . ?
H54B C54 H54C 109.5 . . ?
C53 C55 H55A 109.5 . . ?
C53 C55 H55B 109.5 . . ?
H55A C55 H55B 109.5 . . ?
C53 C55 H55C 109.5 . . ?
H55A C55 H55C 109.5 . . ?
H55B C55 H55C 109.5 . . ?
C53 C56 H56A 109.5 . . ?
C53 C56 H56B 109.5 . . ?
H56A C56 H56B 109.5 . . ?
C53 C56 H56C 109.5 . . ?
H56A C56 H56C 109.5 . . ?
H56B C56 H56C 109.5 . . ?
C60 C57 C58 106.7(3) . . ?
C60 C57 C36 111.6(3) . . ?
C58 C57 C36 112.2(2) . . ?
C60 C57 C59 109.7(3) . . ?
C58 C57 C59 107.7(3) . . ?
C36 C57 C59 108.9(3) . . ?
C57 C58 H58A 109.5 . . ?
C57 C58 H58B 109.5 . . ?
H58A C58 H58B 109.5 . . ?
C57 C58 H58C 109.5 . . ?
H58A C58 H58C 109.5 . . ?
H58B C58 H58C 109.5 . . ?
C57 C59 H59A 109.5 . . ?
C57 C59 H59B 109.5 . . ?
H59A C59 H59B 109.5 . . ?
C57 C59 H59C 109.5 . . ?
H59A C59 H59C 109.5 . . ?
H59B C59 H59C 109.5 . . ?
C57 C60 H60A 109.5 . . ?
C57 C60 H60B 109.5 . . ?
H60A C60 H60B 109.5 . . ?
C57 C60 H60C 109.5 . . ?
H60A C60 H60C 109.5 . . ?
H60B C60 H60C 109.5 . . ?
C64 C61 C62 107.9(5) . . ?
C64 C61 C63 110.2(5) . . ?
C62 C61 C63 105.7(5) . . ?
C64 C61 C45 109.9(3) . . ?
C62 C61 C45 110.2(4) . . ?
C63 C61 C45 112.9(3) . . ?
C61 C62 H62A 109.5 . . ?
C61 C62 H62B 109.5 . . ?
H62A C62 H62B 109.5 . . ?
C61 C62 H62C 109.5 . . ?
H62A C62 H62C 109.5 . . ?
H62B C62 H62C 109.5 . . ?
C61 C63 H63A 109.5 . . ?
C61 C63 H63B 109.5 . . ?
H63A C63 H63B 109.5 . . ?
C61 C63 H63C 109.5 . . ?
H63A C63 H63C 109.5 . . ?
H63B C63 H63C 109.5 . . ?
C61 C64 H64A 109.5 . . ?
C61 C64 H64B 109.5 . . ?
H64A C64 H64B 109.5 . . ?
C61 C64 H64C 109.5 . . ?
H64A C64 H64C 109.5 . . ?
H64B C64 H64C 109.5 . . ?
C66 C65 C67 109.7(3) . . ?
C66 C65 C47 110.7(3) . . ?
C67 C65 C47 110.6(3) . . ?
C66 C65 C68 106.2(3) . . ?
C67 C65 C68 107.4(3) . . ?
C47 C65 C68 112.1(3) . . ?
C65 C66 H66A 109.5 . . ?
C65 C66 H66B 109.5 . . ?
H66A C66 H66B 109.5 . . ?
C65 C66 H66C 109.5 . . ?
H66A C66 H66C 109.5 . . ?
H66B C66 H66C 109.5 . . ?
C65 C67 H67A 109.5 . . ?
C65 C67 H67B 109.5 . . ?
H67A C67 H67B 109.5 . . ?
C65 C67 H67C 109.5 . . ?
H67A C67 H67C 109.5 . . ?
H67B C67 H67C 109.5 . . ?
C65 C68 H68A 109.5 . . ?
C65 C68 H68B 109.5 . . ?
H68A C68 H68B 109.5 . . ?
C65 C68 H68C 109.5 . . ?
H68A C68 H68C 109.5 . . ?
H68B C68 H68C 109.5 . . ?

loop_
_geom_bond_atom_site_label_1
_geom_bond_atom_site_label_2
_geom_bond_distance
_geom_bond_site_symmetry_2
_geom_bond_publ_flag
Li1 O1 1.900(6) . ?
Li1 O2 2.004(5) . ?
Li1 N1 2.024(6) . ?
Li1 N2 2.123(6) . ?
Li1 Li2 2.434(7) . ?
Li1 C14 2.621(6) . ?
Li1 C1 2.643(6) . ?
Li2 O1 1.762(5) . ?
Li2 O4 1.894(6) . ?
Li2 O2 1.935(6) . ?
Li2 Li4 2.414(7) . ?
Li2 C48 2.583(6) . ?
Li3 O3 1.896(5) . ?
Li3 O4 1.983(5) . ?
Li3 N3 2.023(6) . ?
Li3 N4 2.129(5) . ?
Li3 Li4 2.418(7) . ?
Li3 C48 2.529(5) . ?
Li3 C35 2.600(6) . ?
Li4 O3 1.763(5) . ?
Li4 O2 1.901(5) . ?
Li4 O4 1.911(6) . ?
Li4 C14 2.530(6) . ?
O1 C1 1.333(3) . ?
O2 C14 1.357(3) . ?
O3 C35 1.339(3) . ?
O4 C48 1.355(3) . ?
N1 C15 1.467(4) . ?
N1 C7 1.471(4) . ?
N1 C8 1.482(4) . ?
N2 C18 1.438(5) . ?
N2 C17 1.470(5) . ?
N2 C16 1.485(5) . ?
N3 C49 1.464(4) . ?
N3 C42 1.484(3) . ?
N3 C41 1.485(3) . ?
N4 C51 1.467(4) . ?
N4 C52 1.470(4) . ?
N4 C50 1.476(4) . ?
C1 C6 1.404(4) . ?
C1 C2 1.424(4) . ?
C2 C3 1.388(4) . ?
C2 C23 1.528(5) . ?
C3 C4 1.382(5) . ?
C3 H3A 0.9300 . ?
C4 C5 1.386(5) . ?
C4 C19 1.526(5) . ?
C5 C6 1.389(4) . ?
C5 H5A 0.9300 . ?
C6 C7 1.507(4) . ?
C7 H7A 0.9700 . ?
C7 H7B 0.9700 . ?
C8 C9 1.508(4) . ?
C8 H8A 0.9700 . ?
C8 H8B 0.9700 . ?
C9 C10 1.382(4) . ?
C9 C14 1.411(4) . ?
C10 C11 1.394(4) . ?
C10 H10A 0.9300 . ?
C11 C12 1.387(4) . ?
C11 C27 1.535(4) . ?
C12 C13 1.392(4) . ?
C12 H12A 0.9300 . ?
C13 C14 1.418(4) . ?
C13 C31 1.535(4) . ?
C15 C16 1.466(5) . ?
C15 H15A 0.9700 . ?
C15 H15B 0.9700 . ?
C16 H16A 0.9700 . ?
C16 H16B 0.9700 . ?
C17 H17A 0.9600 . ?
C17 H17B 0.9600 . ?
C17 H17C 0.9600 . ?
C18 H18A 0.9600 . ?
C18 H18B 0.9600 . ?
C18 H18C 0.9600 . ?
C19 C21 1.380(7) . ?
C19 C20 1.438(7) . ?
C19 C22 1.527(8) . ?
C20 H20A 0.9600 . ?
C20 H20B 0.9600 . ?
C20 H20C 0.9600 . ?
C21 H21A 0.9600 . ?
C21 H21B 0.9600 . ?
C21 H21C 0.9600 . ?
C22 H22A 0.9600 . ?
C22 H22B 0.9600 . ?
C22 H22C 0.9600 . ?
C23 C25 1.530(5) . ?
C23 C26 1.536(5) . ?
C23 C24 1.548(5) . ?
C24 H24A 0.9600 . ?
C24 H24B 0.9600 . ?
C24 H24C 0.9600 . ?
C25 H25A 0.9600 . ?
C25 H25B 0.9600 . ?
C25 H25C 0.9600 . ?
C26 H26A 0.9600 . ?
C26 H26B 0.9600 . ?
C26 H26C 0.9600 . ?
C27 C28 1.453(6) . ?
C27 C29 1.453(6) . ?
C27 C30 1.493(6) . ?
C28 H28A 0.9600 . ?
C28 H28B 0.9600 . ?
C28 H28C 0.9600 . ?
C29 H29A 0.9600 . ?
C29 H29B 0.9600 . ?
C29 H29C 0.9600 . ?
C30 H30A 0.9600 . ?
C30 H30B 0.9600 . ?
C30 H30C 0.9600 . ?
C31 C32 1.529(4) . ?
C31 C34 1.532(4) . ?
C31 C33 1.533(4) . ?
C32 H32A 0.9600 . ?
C32 H32B 0.9600 . ?
C32 H32C 0.9600 . ?
C33 H33A 0.9600 . ?
C33 H33B 0.9600 . ?
C33 H33C 0.9600 . ?
C34 H34A 0.9600 . ?
C34 H34B 0.9600 . ?
C34 H34C 0.9600 . ?
C35 C40 1.404(4) . ?
C35 C36 1.418(4) . ?
C36 C37 1.388(4) . ?
C36 C57 1.532(4) . ?
C37 C38 1.397(4) . ?
C37 H37A 0.9300 . ?
C38 C39 1.381(4) . ?
C38 C53 1.523(4) . ?
C39 C40 1.393(4) . ?
C39 H39A 0.9300 . ?
C40 C41 1.510(4) . ?
C41 H41A 0.9700 . ?
C41 H41B 0.9700 . ?
C42 C43 1.508(4) . ?
C42 H42A 0.9700 . ?
C42 H42B 0.9700 . ?
C43 C44 1.386(4) . ?
C43 C48 1.410(4) . ?
C44 C45 1.392(4) . ?
C44 H44A 0.9300 . ?
C45 C46 1.388(4) . ?
C45 C61 1.530(4) . ?
C46 C47 1.394(4) . ?
C46 H46A 0.9300 . ?
C47 C48 1.414(4) . ?
C47 C65 1.541(4) . ?
C49 C50 1.518(4) . ?
C49 H49A 0.9700 . ?
C49 H49B 0.9700 . ?
C50 H50A 0.9700 . ?
C50 H50B 0.9700 . ?
C51 H51A 0.9600 . ?
C51 H51B 0.9600 . ?
C51 H51C 0.9600 . ?
C52 H52A 0.9600 . ?
C52 H52B 0.9600 . ?
C52 H52C 0.9600 . ?
C53 C54 1.532(4) . ?
C53 C56 1.535(4) . ?
C53 C55 1.535(5) . ?
C54 H54A 0.9600 . ?
C54 H54B 0.9600 . ?
C54 H54C 0.9600 . ?
C55 H55A 0.9600 . ?
C55 H55B 0.9600 . ?
C55 H55C 0.9600 . ?
C56 H56A 0.9600 . ?
C56 H56B 0.9600 . ?
C56 H56C 0.9600 . ?
C57 C60 1.530(5) . ?
C57 C58 1.531(4) . ?
C57 C59 1.534(4) . ?
C58 H58A 0.9600 . ?
C58 H58B 0.9600 . ?
C58 H58C 0.9600 . ?
C59 H59A 0.9600 . ?
C59 H59B 0.9600 . ?
C59 H59C 0.9600 . ?
C60 H60A 0.9600 . ?
C60 H60B 0.9600 . ?
C60 H60C 0.9600 . ?
C61 C64 1.478(6) . ?
C61 C62 1.485(7) . ?
C61 C63 1.491(6) . ?
C62 H62A 0.9600 . ?
C62 H62B 0.9600 . ?
C62 H62C 0.9600 . ?
C63 H63A 0.9600 . ?
C63 H63B 0.9600 . ?
C63 H63C 0.9600 . ?
C64 H64A 0.9600 . ?
C64 H64B 0.9600 . ?
C64 H64C 0.9600 . ?
C65 C66 1.526(4) . ?
C65 C67 1.529(4) . ?
C65 C68 1.545(4) . ?
C66 H66A 0.9600 . ?
C66 H66B 0.9600 . ?
C66 H66C 0.9600 . ?
C67 H67A 0.9600 . ?
C67 H67B 0.9600 . ?
C67 H67C 0.9600 . ?
C68 H68A 0.9600 . ?
C68 H68B 0.9600 . ?
C68 H68C 0.9600 . ?
